data_4114974
loop_
_publ_author_name
'Akikazu Matsumoto'
'Toshihiro Tanaka'
'Takashi Tsubouchi'
'Kohji Tashiro'
'Seishi Saragai'
'Shinsuke Nakamoto'

_publ_section_title
;
 Crystal Engineering for Topochemical Polymerization of Muconic Esters
 Using Halogen-Halogen and CH/\p Interactions as Weak Intermolecular
 Interactions
;
_journal_name_full 'Journal of the American Chemical Society'
_journal_page_first 8891
_journal_page_last 8902
_journal_paper_doi 10.1021/ja0205333
_journal_volume 124
_journal_year 2002
_chemical_formula_moiety 'C10 H12 Cl2 O4 '
_chemical_formula_sum 'C10 H12 Cl2 O4'
_chemical_formula_weight 267.11
_space_group_IT_number 14
_symmetry_cell_setting monoclinic
_symmetry_Int_Tables_number 14
_symmetry_space_group_name_Hall '-P 2yab'
_symmetry_space_group_name_H-M 'P 1 21/a 1'
_cell_angle_alpha 90
_cell_angle_beta 101.047(2)
_cell_angle_gamma 90
_cell_formula_units_Z 2
_cell_length_a 8.0986(1)
_cell_length_b 5.4164(3)
_cell_length_c 13.8414(5)
_cell_measurement_reflns_used 3835
_cell_measurement_temperature 203.1
_cell_measurement_theta_max 27.5
_cell_measurement_theta_min 3.0
_cell_volume 595.91(4)
_computing_cell_refinement PROCESS-AUTO
_computing_data_collection PROCESS-AUTO
_computing_data_reduction CrystalStructure
_computing_publication_material 'CrystalStructure Ver. 2.00'
_computing_structure_refinement CRYSTALS
_computing_structure_solution SIR92
_diffrn_detector_area_resol_mean 10.00
_diffrn_measured_fraction_theta_full 0.9894
_diffrn_measured_fraction_theta_max 0.9894
_diffrn_measurement_device_type 'Rigaku RAXIS-RAPID'
_diffrn_measurement_method \w
_diffrn_radiation_type 'Mo K\a'
_diffrn_radiation_wavelength 0.7107
_diffrn_reflns_av_R_equivalents 0.054
_diffrn_reflns_limit_h_max 10
_diffrn_reflns_limit_h_min -10
_diffrn_reflns_limit_k_max 6
_diffrn_reflns_limit_k_min -7
_diffrn_reflns_limit_l_max 17
_diffrn_reflns_limit_l_min -17
_diffrn_reflns_number 5092
_diffrn_reflns_theta_full 27.48
_diffrn_reflns_theta_max 27.48
_exptl_absorpt_coefficient_mu 0.539
_exptl_absorpt_correction_T_max 0.973
_exptl_absorpt_correction_T_min 0.802
_exptl_absorpt_correction_type multi-scan
_exptl_absorpt_process_details
;
    Higashi, T. (1995). Program for Absorption Correction.
    Rigaku Corporation, Tokyo, Japan.
;
_exptl_crystal_colour colorless
_exptl_crystal_density_diffrn 1.489
_exptl_crystal_description platelet
_exptl_crystal_size_max 0.20
_exptl_crystal_size_mid 0.15
_exptl_crystal_size_min 0.05
_refine_diff_density_max 0.64
_refine_diff_density_min -0.28
_refine_ls_extinction_method none
_refine_ls_goodness_of_fit_ref 1.528
_refine_ls_hydrogen_treatment refall
_refine_ls_number_parameters 83
_refine_ls_number_reflns 1033
_refine_ls_R_factor_gt 0.0580
_refine_ls_shift/su_max 0.0180
_refine_ls_structure_factor_coef F
_refine_ls_weighting_details 'w = 1/[0.005Fo^2^ + 1.000\s^2^(Fo)]'
_refine_ls_weighting_scheme calc
_refine_ls_wR_factor_ref 0.1260
_reflns_number_gt 1030
_reflns_number_total 1494
_reflns_threshold_expression F^2^>2.0\s(F^2^)
_cod_data_source_file ja0205333_s10.cif
_cod_data_source_block '_zz-10'
_cod_original_cell_volume 595.91(3)
_cod_original_formula_sum 'C10 H12 Cl2 O4 '
_cod_database_code 4114974

loop_
_symmetry_equiv_pos_as_xyz
x,y,z
-x,-y,-z
-x+1/2,y+1/2,-z
x+1/2,-y+1/2,z

loop_
_atom_site_label
_atom_site_type_symbol
_atom_site_fract_x
_atom_site_fract_y
_atom_site_fract_z
_atom_site_U_iso_or_equiv
_atom_site_adp_type
_atom_site_occupancy
_atom_site_symmetry_multiplicity
_atom_site_calc_flag
Cl1 Cl 0.0676(2) 0.1849(3) 0.9203(1) 0.0349(4) Uani 1.00 1 d
O1 O -0.3079(6) 0.7351(8) 0.6701(3) 0.042(1) Uani 1.00 1 d
O2 O -0.1411(5) 0.4205(7) 0.7315(3) 0.0270(9) Uani 1.00 1 d
C1 C -0.2662(6) 0.5221(9) 0.6655(4) 0.024(1) Uani 1.00 1 d
C2 C -0.3366(7) 0.3396(9) 0.5900(4) 0.028(1) Uani 1.00 1 d
C3 C -0.4579(7) 0.383(1) 0.5131(4) 0.028(1) Uani 1.00 1 d
C4 C -0.0619(7) 0.5810(9) 0.8089(4) 0.026(1) Uani 1.00 1 d
C5 C 0.1006(6) 0.467(1) 0.8575(4) 0.028(1) Uani 1.00 1 d
H1 H -0.2913(7) 0.1773(9) 0.5972(4) 0.032(2) Uiso 1.00 1 c
H2 H -0.479(8) 0.26(1) 0.481(5) 0.03(2) Uiso 1.00 1 c
H3 H -0.1331(7) 0.5994(9) 0.8555(4) 0.030(2) Uiso 1.00 1 c
H4 H -0.0422(7) 0.7381(9) 0.7827(4) 0.030(2) Uiso 1.00 1 c
H5 H 0.1589(6) 0.580(1) 0.9046(4) 0.032(2) Uiso 1.00 1 c
H6 H 0.1664(6) 0.434(1) 0.8090(4) 0.032(2) Uiso 1.00 1 c

loop_
_atom_site_aniso_label
_atom_site_aniso_U_11
_atom_site_aniso_U_22
_atom_site_aniso_U_33
_atom_site_aniso_U_12
_atom_site_aniso_U_13
_atom_site_aniso_U_23
Cl1 0.0359(8) 0.0308(8) 0.0341(8) -0.0027(6) -0.0027(5) 0.0099(6)
O1 0.056(3) 0.027(2) 0.034(2) 0.016(2) -0.014(2) -0.006(2)
O2 0.030(2) 0.021(2) 0.025(2) 0.002(1) -0.009(1) -0.001(1)
C1 0.028(2) 0.023(2) 0.018(2) 0.004(2) -0.001(2) 0.002(2)
C2 0.034(3) 0.021(2) 0.026(2) 0.004(2) -0.002(2) -0.002(2)
C3 0.035(3) 0.021(3) 0.025(3) 0.002(2) -0.003(2) -0.003(2)
C4 0.029(2) 0.021(2) 0.025(3) -0.001(2) -0.002(2) -0.006(2)
C5 0.026(2) 0.027(3) 0.028(3) -0.006(2) -0.001(2) 0.001(2)

loop_
_atom_type_symbol
_atom_type_description
_atom_type_scat_dispersion_real
_atom_type_scat_dispersion_imag
_atom_type_scat_source
C C 0.006 0.003
;
International Tables for Crystallography
(1992, Vol. C, Tables 4.2.6.8 and 6.1.1.4)
;
H H 0.000 0.000
;
International Tables for Crystallography
(1992, Vol. C, Table 6.1.1.4)
;
O O 0.017 0.010
;
International Tables for Crystallography
(1992, Vol. C, Tables 4.2.6.8 and 6.1.1.4)
;
Cl Cl 0.174 0.200
;
International Tables for Crystallography
(1992, Vol. C, Tables 4.2.6.8 and 6.1.1.4)
;

loop_
_geom_angle_atom_site_label_1
_geom_angle_atom_site_label_2
_geom_angle_atom_site_label_3
_geom_angle
_geom_angle_publ_flag
C1 O2 C4 115.5(4) yes
O1 C1 O2 122.5(5) yes
O1 C1 C2 127.2(5) yes
O2 C1 C2 110.2(4) yes
C1 C2 C3 125.4(5) yes
C1 C2 H1 117.3(3) no
C3 C2 H1 117.3(3) no
C2 C3 H2 110.8(50) no
O2 C4 C5 108.4(4) yes
O2 C4 H3 109.2(3) no
C5 C4 H3 109.6(3) no
O2 C4 H4 110.0(3) no
C5 C4 H4 110.2(3) no
H3 C4 H4 109.462 no
Cl1 C5 C4 111.7(4) yes
Cl1 C5 H5 108.23(17) no
C4 C5 H5 108.9(3) no
Cl1 C5 H6 109.69(18) no
C4 C5 H6 108.9(3) no
H5 C5 H6 109.461 no

loop_
_geom_bond_atom_site_label_1
_geom_bond_atom_site_label_2
_geom_bond_distance
_geom_bond_publ_flag
Cl1 C5 1.803(6) yes
O1 C1 1.208(6) yes
O2 C1 1.345(6) yes
O2 C4 1.433(6) yes
C1 C2 1.472(7) yes
C2 C3 1.325(7) yes
C2 H1 0.950 no
C3 H2 0.80(7) no
C4 C5 1.492(7) yes
C4 H3 0.950 no
C4 H4 0.950 no
C5 H5 0.950 no
C5 H6 0.950 no

loop_
_geom_contact_atom_site_label_1
_geom_contact_atom_site_label_2
_geom_contact_site_symmetry_2
_geom_contact_distance
_geom_contact_publ_flag
Cl1 Cl1 2_557 3.317(3) yes
Cl1 O2 . 3.102(4) yes
Cl1 C4 . 2.732(5) yes
Cl1 C5 . 1.803(6) yes
Cl1 H3 1_545 3.598(5) no
Cl1 H3 . 2.816(5) no
Cl1 H3 2_567 3.262(5) no
Cl1 H3 4_555 3.144(6) no
Cl1 H4 1_545 3.102(5) no
Cl1 H4 . 3.570(6) no
Cl1 H5 1_545 3.377(6) no
Cl1 H5 . 2.286(5) no
Cl1 H5 2_567 3.545(6) no
Cl1 H5 3_547 3.007(5) no
Cl1 H5 4_455 3.574(5) no
Cl1 H6 . 2.304(5) no
Cl1 H6 4_455 3.381(5) no
O1 O2 . 2.239(5) yes
O1 O2 4_465 3.515(6) yes
O1 C1 . 1.208(6) yes
O1 C2 . 2.403(7) yes
O1 C2 1_565 3.450(7) yes
O1 C3 . 2.972(7) yes
O1 C3 2_466 2.931(7) yes
O1 C4 . 2.625(7) yes
O1 C4 4_465 3.228(7) yes
O1 C5 4_465 3.258(7) yes
O1 H1 . 3.197(6) no
O1 H1 1_565 2.613(7) no
O1 H2 2_466 2.44(7) no
O1 H2 3_456 3.41(6) no
O1 H3 . 2.782(7) no
O1 H4 . 2.403(7) no
O1 H4 4_465 2.680(7) no
O1 H5 4_465 3.457(7) no
O1 H6 4_465 2.665(7) no
O2 C1 . 1.345(6) yes
O2 C2 . 2.312(6) yes
O2 C3 . 3.577(7) yes
O2 C4 . 1.433(6) yes
O2 C5 . 2.373(6) yes
O2 H1 . 2.409(6) no
O2 H3 . 1.962(6) no
O2 H4 . 1.972(6) no
O2 H5 . 3.187(6) no
O2 H6 . 2.516(6) no
O2 H6 4_455 2.813(7) no
C1 C2 . 1.472(7) yes
C1 C3 . 2.486(7) yes
C1 C3 2_466 3.042(7) yes
C1 C4 . 2.349(7) yes
C1 C5 . 3.598(7) yes
C1 H1 . 2.086(7) no
C1 H2 . 3.13(7) no
C1 H2 2_466 2.85(7) no
C1 H2 3_456 3.36(6) no
C1 H3 . 2.677(7) no
C1 H4 . 2.483(7) no
C1 H4 4_465 3.271(7) no
C1 H6 4_455 3.280(8) no
C2 C3 . 1.325(7) yes
C2 C3 2_466 2.481(8) yes
C2 H1 . 0.950 no
C2 H1 3_456 3.487(9) no
C2 H2 . 1.77(7) no
C2 H2 2_466 2.70(7) no
C2 H2 4_555 3.56(6) no
C2 H6 4_455 3.370(8) no
C3 C3 2_466 1.45(1) yes
C3 H1 . 1.953(7) no
C3 H1 2_466 3.308(8) no
C3 H1 3_456 3.183(8) no
C3 H1 4_455 3.155(8) no
C3 H2 . 0.80(7) no
C3 H2 2_456 3.53(7) no
C3 H2 2_466 2.00(7) no
C4 C5 . 1.492(7) yes
C4 H3 . 0.950 no
C4 H4 . 0.950 no
C4 H5 . 2.011(7) no
C4 H5 4_465 3.376(7) no
C4 H6 . 2.012(7) no
C4 H6 4_455 3.554(8) no
C4 H6 4_465 3.427(7) no
C5 H3 . 2.020(7) no
C5 H3 4_565 3.192(7) no
C5 H4 . 2.027(8) no
C5 H5 . 0.950 no
C5 H6 . 0.950 no
H1 H2 . 2.05(7) no
H1 H2 2_456 3.08(7) no
H1 H2 3_446 3.46(6) no
H1 H2 4_555 3.27(6) no
H1 H6 4_455 3.077(7) no
H2 H2 2_456 2.91(14) no
H2 H2 2_466 2.67(14) no
H3 H4 . 1.551 no
H3 H4 4_465 3.389(3) no
H3 H5 . 2.335(7) no
H3 H5 2_567 3.503(7) no
H3 H5 4_465 2.600(7) no
H3 H6 . 2.774(8) no
H3 H6 4_455 3.317(8) no
H3 H6 4_465 3.006(7) no
H4 H5 . 2.277(7) no
H4 H5 4_465 3.354(7) no
H4 H6 . 2.337(8) no
H4 H6 4_465 3.031(7) no
H5 H6 . 1.551 no

loop_
_geom_torsion_atom_site_label_1
_geom_torsion_atom_site_label_2
_geom_torsion_atom_site_label_3
_geom_torsion_atom_site_label_4
_geom_torsion
_geom_torsion_publ_flag
C4 O2 C1 O1 1.0(1) yes
C4 O2 C1 C2 179.8(6) yes
C1 O2 C4 C5 -164.3(6) yes
O1 C1 C2 C3 0.9(1) yes
O2 C1 C2 C3 -177.9(7) yes
O2 C4 C5 Cl1 -66.1(6) yes
